data_2107376
loop_
_publ_author_name
'Bigoli, F.'
'Camellini, T.M.'
'Tiripicchio, A.'

_publ_section_title
;
 Crystal and molecular structure of ennea-ammonium dichloride
 tetrathiosulfatoargentate, (N H4)9 Cl2 (Ag (S2 O3)4)
;
_journal_name_full 'Acta Crystallographica B (24,1968-38,1982)'
_journal_page_first 2079
_journal_page_last 2083
_journal_volume 28
_journal_year 1972
_chemical_formula_sum 'Ag Cl2 H36 N9 O12 S8'
_chemical_name_systematic '(N H4)9 Cl2 (Ag (S2 O3)4)'
_space_group_IT_number 122
_symmetry_space_group_name_Hall 'I -4 2bw'
_symmetry_space_group_name_H-M 'I -4 2 d'
_cell_angle_alpha 90
_cell_angle_beta 90
_cell_angle_gamma 90
_cell_formula_units_Z 4
_cell_length_a 13.132
_cell_length_b 13.132
_cell_length_c 16.668
_cell_volume 2874.387
_citation_journal_id_ASTM ACBCAR
_cod_data_source_file Bigoli_ACBCAR_1972_185.cif
_cod_data_source_block H36Ag1Cl2N9O12S8
_cod_original_formula_sum 'H36 Ag1 Cl2 N9 O12 S8'
_cod_database_code 2107376

loop_
_symmetry_equiv_pos_as_xyz
x,y,z
y,-x,-z
-x,-y,z
-y,x,-z
x,-y+1/2,-z+1/4
-y+1/2,-x,z+3/4
-x,y+1/2,-z+1/4
y+1/2,x,z+3/4
x+1/2,y+1/2,z+1/2
y+1/2,-x+1/2,-z+1/2
-x+1/2,-y+1/2,z+1/2
-y+1/2,x+1/2,-z+1/2
x+1/2,-y+1,-z+3/4
-y+1,-x+1/2,z+5/4
-x+1/2,y+1,-z+3/4
y+1,x+1/2,z+5/4

loop_
_atom_site_label
_atom_site_type_symbol
_atom_site_fract_x
_atom_site_fract_y
_atom_site_fract_z
_atom_site_occupancy
_atom_site_U_iso_or_equiv
O1 O-2 0.1945 -0.1045 0.1448 1 0.0
N1 N-3 0 0 0.5 1 0.0
O3 O-2 0.3271 0.0213 0.1492 1 0.0
N2 N-3 0 0 0.2456 1 0.0
Cl1 Cl-1 0.4907 0.25 0.125 1 0.0
S1 S+6 0.2491 -0.0263 0.0979 1 0.0
N4 N-3 0.2757 0.3151 -0.0056 1 0.0
O2 O-2 0.2901 -0.0608 0.0209 1 0.0
S2 S-2 0.1469 0.0848 0.0782 1 0.0
N3 N-3 0.0532 0.75 0.125 1 0.0
Ag1 Ag+1 0 0 0 1 0.0
